data_4000838
loop_
_publ_author_name
'Murata, Tsuyoshi'
'Shao, Xiangfeng'
'Nakano, Yoshiaki'
'Yamochi, Hideki'
'Uruichi, Mikio'
'Yakushi, Kyuya'
'Saito, Gunzi'
'Tanaka, Koichiro'

_publ_section_title
;
 Tuning of Multi-Instabilities in Organic Alloy,
 [(EDO-TTF)1&#x2212;x(MeEDO-TTF)x]2PF6
;
_journal_issue 10
_journal_name_full 'Chemistry of Materials'
_journal_page_first 3121
_journal_paper_doi 10.1021/cm100051b
_journal_volume 22
_journal_year 2010
_chemical_formula_moiety 'C16.06 H12.12 O4 S8, F6 P1'
_chemical_formula_sum 'C16.06 H12.12 F6 O4 P S8'
_chemical_formula_weight 670.55
_chemical_name_common (Me0.03EDO-TTF)2PF6
_chemical_name_systematic
;
 ?
;
_space_group_IT_number 2
_symmetry_cell_setting triclinic
_symmetry_space_group_name_Hall '-P 1'
_symmetry_space_group_name_H-M 'P -1'
_atom_sites_solution_hydrogens geom
_atom_sites_solution_primary direct
_atom_sites_solution_secondary difmap
_audit_creation_method SHELXL-97
_cell_angle_alpha 93.495(8)
_cell_angle_beta 75.196(7)
_cell_angle_gamma 97.368(8)
_cell_formula_units_Z 1
_cell_length_a 7.2030(10)
_cell_length_b 7.3490(8)
_cell_length_c 11.965(2)
_cell_measurement_temperature 300(2)
_cell_volume 607.02(15)
_computing_cell_refinement MAC-DENZO
_computing_data_collection 'DIP software (MAC Science)'
_computing_data_reduction MAC-DENZO
_computing_molecular_graphics 'ORTEP III'
_computing_structure_refinement 'SHELXL-97 (Sheldrick, 1997)'
_computing_structure_solution 'SIR 2004'
_diffrn_ambient_temperature 300(2)
_diffrn_measured_fraction_theta_full 0.921
_diffrn_measured_fraction_theta_max 0.921
_diffrn_measurement_device_type 'Mac Science DIP-2020K'
_diffrn_measurement_method theta/2theta
_diffrn_radiation_monochromator graphite
_diffrn_radiation_source 'fine-focus sealed tube'
_diffrn_radiation_type MoK\a
_diffrn_radiation_wavelength 0.71073
_diffrn_reflns_av_R_equivalents 0.0000
_diffrn_reflns_av_sigmaI/netI 0.0315
_diffrn_reflns_limit_h_max 8
_diffrn_reflns_limit_h_min 0
_diffrn_reflns_limit_k_max 8
_diffrn_reflns_limit_k_min -9
_diffrn_reflns_limit_l_max 14
_diffrn_reflns_limit_l_min -14
_diffrn_reflns_number 2176
_diffrn_reflns_theta_full 25.95
_diffrn_reflns_theta_max 25.95
_diffrn_reflns_theta_min 2.80
_exptl_absorpt_coefficient_mu 0.873
_exptl_absorpt_correction_type none
_exptl_crystal_colour black
_exptl_crystal_density_diffrn 1.834
_exptl_crystal_density_method 'not measured'
_exptl_crystal_description platelet
_exptl_crystal_F_000 337
_exptl_crystal_size_max 0.70
_exptl_crystal_size_mid 0.60
_exptl_crystal_size_min 0.05
_refine_diff_density_max 0.780
_refine_diff_density_min -0.699
_refine_diff_density_rms 0.326
_refine_ls_extinction_method none
_refine_ls_goodness_of_fit_ref 1.092
_refine_ls_hydrogen_treatment mixed
_refine_ls_matrix_type full
_refine_ls_number_parameters 188
_refine_ls_number_reflns 2176
_refine_ls_number_restraints 0
_refine_ls_restrained_S_all 1.092
_refine_ls_R_factor_all 0.0711
_refine_ls_R_factor_gt 0.0542
_refine_ls_shift/su_max 0.000
_refine_ls_shift/su_mean 0.000
_refine_ls_structure_factor_coef Fsqd
_refine_ls_weighting_details 'calc w=1/[\s^2^(Fo^2^)+(0.1037P)^2^+0.0000P] where P=(Fo^2^+2Fc^2^)/3'
_refine_ls_weighting_scheme calc
_refine_ls_wR_factor_gt 0.1498
_refine_ls_wR_factor_ref 0.1635
_reflns_number_gt 1585
_reflns_number_total 2176
_reflns_threshold_expression >2sigma(I)
_cod_data_source_file cm100051b_si_002.cif
_cod_data_source_block x=0.03_300K
_cod_database_code 4000838

loop_
_symmetry_equiv_pos_as_xyz
'x, y, z'
'-x, -y, -z'

loop_
_atom_site_label
_atom_site_type_symbol
_atom_site_fract_x
_atom_site_fract_y
_atom_site_fract_z
_atom_site_U_iso_or_equiv
_atom_site_adp_type
_atom_site_occupancy
_atom_site_symmetry_multiplicity
_atom_site_calc_flag
_atom_site_refinement_flags
_atom_site_disorder_assembly
_atom_site_disorder_group
S3 S 0.38948(12) 0.31294(13) 0.67996(8) 0.0496(3) Uani 1 1 d . . .
S4 S 0.21779(13) 0.15752(13) 0.46358(9) 0.0547(3) Uani 1 1 d . . .
S5 S 0.78302(12) 0.34310(12) 0.52365(8) 0.0466(3) Uani 1 1 d . . .
S6 S 0.61075(15) 0.18764(13) 0.31226(9) 0.0565(3) Uani 1 1 d . . .
O11 O 0.5461(4) 0.4100(4) 0.8565(2) 0.0650(8) Uani 1 1 d . . .
O12 O 0.9287(4) 0.4331(4) 0.7036(2) 0.0619(7) Uani 1 1 d . . .
C1 C 0.5357(5) 0.2854(4) 0.5409(3) 0.0414(7) Uani 1 1 d . . .
C2 C 0.4632(5) 0.2183(4) 0.4497(3) 0.0417(8) Uani 1 1 d . . .
C7 C 0.5841(5) 0.3772(5) 0.7400(3) 0.0483(8) Uani 1 1 d . A .
C8 C 0.2417(7) 0.0915(6) 0.3209(4) 0.0673(12) Uani 1 1 d . . .
H8 H 0.1264 0.0457 0.2908 0.081 Uiso 1 1 calc R . .
C9 C 0.7621(5) 0.3880(5) 0.6701(3) 0.0468(8) Uani 1 1 d . A .
C10 C 0.4230(8) 0.1040(6) 0.2508(4) 0.0708(12) Uani 1 1 d . . .
H10 H 0.4471 0.0664 0.1671 0.085 Uiso 1 1 calc R . .
C13A C 0.7114(10) 0.3908(13) 0.8992(6) 0.063(3) Uiso 0.63(2) 1 d P A 1
C14A C 0.8901(12) 0.5040(15) 0.8227(7) 0.063(2) Uiso 0.63(2) 1 d P A 1
C13B C 0.727(2) 0.501(2) 0.8909(12) 0.072(5) Uiso 0.37(2) 1 d P A 2
C14B C 0.900(2) 0.433(3) 0.8247(12) 0.067(4) Uiso 0.37(2) 1 d P A 2
P16 P 0.0000 0.0000 0.0000 0.0587(4) Uani 1 2 d S . 2
F17A F 0.063(3) 0.017(2) 0.1129(14) 0.164(10) Uani 0.468(17) 1 d P B 2
F18A F 0.121(4) 0.175(3) -0.0445(16) 0.229(14) Uani 0.468(17) 1 d P . 2
F19A F 0.146(4) -0.127(4) -0.0577(12) 0.209(14) Uani 0.468(17) 1 d P B 2
F17B F -0.034(3) -0.025(3) 0.1281(9) 0.192(10) Uani 0.532(17) 1 d P . 2
F18B F 0.021(5) -0.2013(16) -0.017(2) 0.209(12) Uani 0.532(17) 1 d P . 2
F19B F 0.2149(10) 0.033(2) -0.0035(12) 0.137(6) Uani 0.532(17) 1 d P B 2

loop_
_atom_site_aniso_label
_atom_site_aniso_U_11
_atom_site_aniso_U_22
_atom_site_aniso_U_33
_atom_site_aniso_U_23
_atom_site_aniso_U_13
_atom_site_aniso_U_12
S3 0.0314(5) 0.0575(6) 0.0550(6) 0.0007(4) -0.0015(4) 0.0063(4)
S4 0.0391(5) 0.0529(6) 0.0744(7) 0.0010(4) -0.0198(5) 0.0026(4)
S5 0.0305(5) 0.0581(6) 0.0483(5) 0.0012(4) -0.0045(4) 0.0051(4)
S6 0.0550(6) 0.0560(6) 0.0547(6) -0.0034(4) -0.0067(5) 0.0090(5)
O11 0.0538(17) 0.089(2) 0.0481(15) -0.0042(13) -0.0052(12) 0.0116(15)
O12 0.0400(14) 0.0885(19) 0.0584(17) -0.0042(14) -0.0160(12) 0.0074(13)
C1 0.0298(16) 0.0416(16) 0.0511(19) 0.0063(13) -0.0048(14) 0.0067(13)
C2 0.0373(18) 0.0352(15) 0.053(2) 0.0001(13) -0.0111(15) 0.0069(14)
C7 0.042(2) 0.0512(19) 0.049(2) 0.0011(15) -0.0066(16) 0.0067(16)
C8 0.072(3) 0.054(2) 0.085(3) 0.000(2) -0.040(3) -0.001(2)
C9 0.0380(19) 0.054(2) 0.048(2) 0.0006(15) -0.0109(15) 0.0037(15)
C10 0.102(4) 0.056(2) 0.059(3) -0.0029(19) -0.034(3) 0.002(2)
P16 0.0677(10) 0.0647(9) 0.0482(8) -0.0039(6) -0.0246(7) 0.0057(7)
F17A 0.28(2) 0.143(9) 0.140(16) -0.054(9) -0.170(18) 0.063(12)
F18A 0.33(3) 0.153(15) 0.157(14) 0.062(11) -0.056(14) -0.156(17)
F19A 0.27(2) 0.27(3) 0.092(7) -0.031(10) 0.017(10) 0.19(2)
F17B 0.205(16) 0.34(2) 0.038(5) 0.036(8) -0.007(7) 0.082(14)
F18B 0.42(3) 0.069(6) 0.25(2) -0.059(9) -0.26(2) 0.091(13)
F19B 0.053(4) 0.208(13) 0.156(11) 0.041(10) -0.037(5) 0.002(5)

loop_
_atom_type_symbol
_atom_type_description
_atom_type_scat_dispersion_real
_atom_type_scat_dispersion_imag
_atom_type_scat_source
C C 0.0033 0.0016 'International Tables Vol C Tables 4.2.6.8 and 6.1.1.4'
H H 0.0000 0.0000 'International Tables Vol C Tables 4.2.6.8 and 6.1.1.4'
O O 0.0106 0.0060 'International Tables Vol C Tables 4.2.6.8 and 6.1.1.4'
F F 0.0171 0.0103 'International Tables Vol C Tables 4.2.6.8 and 6.1.1.4'
P P 0.1023 0.0942 'International Tables Vol C Tables 4.2.6.8 and 6.1.1.4'
S S 0.1246 0.1234 'International Tables Vol C Tables 4.2.6.8 and 6.1.1.4'

loop_
_geom_angle_atom_site_label_1
_geom_angle_atom_site_label_2
_geom_angle_atom_site_label_3
_geom_angle
_geom_angle_site_symmetry_1
_geom_angle_site_symmetry_3
C7 S3 C1 93.54(17) . .
C8 S4 C2 95.1(2) . .
C9 S5 C1 93.92(17) . .
C10 S6 C2 94.8(2) . .
C7 O11 C13A 111.1(3) . .
C7 O11 C13B 110.7(6) . .
C13A O11 C13B 31.6(5) . .
C9 O12 C14B 112.7(6) . .
C9 O12 C14A 111.0(4) . .
C14B O12 C14A 21.7(6) . .
C2 C1 S5 120.9(3) . .
C2 C1 S3 122.6(3) . .
S5 C1 S3 116.5(2) . .
C1 C2 S4 122.3(3) . .
C1 C2 S6 122.2(3) . .
S4 C2 S6 115.5(2) . .
C9 C7 O11 123.8(3) . .
C9 C7 S3 118.3(3) . .
O11 C7 S3 117.8(3) . .
C10 C8 S4 117.4(3) . .
C7 C9 O12 125.5(3) . .
C7 C9 S5 117.5(3) . .
O12 C9 S5 116.9(3) . .
C8 C10 S6 117.2(4) . .
O11 C13A C14A 108.3(6) . .
O12 C14A C13A 110.6(7) . .
C14B C13B O11 113.1(12) . .
O12 C14B C13B 115.4(13) . .
F18A P16 F18A 180.0(14) . 2
F18A P16 F18B 44.1(10) . 2
F18A P16 F18B 135.9(10) 2 2
F18A P16 F18B 135.9(10) . .
F18A P16 F18B 44.1(10) 2 .
F18B P16 F18B 180(2) 2 .
F18A P16 F19A 96.5(12) . .
F18A P16 F19A 83.5(12) 2 .
F18B P16 F19A 140.4(10) 2 .
F18B P16 F19A 39.6(10) . .
F18A P16 F19A 83.5(12) . 2
F18A P16 F19A 96.5(12) 2 2
F18B P16 F19A 39.6(10) 2 2
F18B P16 F19A 140.4(10) . 2
F19A P16 F19A 180.0(16) . 2
F18A P16 F17B 64.9(10) . 2
F18A P16 F17B 115.1(10) 2 2
F18B P16 F17B 87.7(12) 2 2
F18B P16 F17B 92.3(12) . 2
F19A P16 F17B 74.3(9) . 2
F19A P16 F17B 105.7(9) 2 2
F18A P16 F17B 115.1(10) . .
F18A P16 F17B 64.9(10) 2 .
F18B P16 F17B 92.3(12) 2 .
F18B P16 F17B 87.7(12) . .
F19A P16 F17B 105.7(9) . .
F19A P16 F17B 74.3(9) 2 .
F17B P16 F17B 180.0(15) 2 .
F18A P16 F17A 87.2(10) . 2
F18A P16 F17A 92.8(10) 2 2
F18B P16 F17A 94.0(7) 2 2
F18B P16 F17A 86.0(7) . 2
F19A P16 F17A 85.7(10) . 2
F19A P16 F17A 94.3(10) 2 2
F17B P16 F17A 27.1(10) 2 2
F17B P16 F17A 152.9(10) . 2
F18A P16 F17A 92.8(10) . .
F18A P16 F17A 87.2(10) 2 .
F18B P16 F17A 86.0(7) 2 .
F18B P16 F17A 94.0(7) . .
F19A P16 F17A 94.3(10) . .
F19A P16 F17A 85.7(10) 2 .
F17B P16 F17A 152.9(10) 2 .
F17B P16 F17A 27.1(10) . .
F17A P16 F17A 180.0(4) 2 .
F18A P16 F19B 58.8(11) . .
F18A P16 F19B 121.2(11) 2 .
F18B P16 F19B 92.3(9) 2 .
F18B P16 F19B 87.7(9) . .
F19A P16 F19B 55.1(10) . .
F19A P16 F19B 124.9(10) 2 .
F17B P16 F19B 93.5(7) 2 .
F17B P16 F19B 86.5(7) . .
F17A P16 F19B 119.6(8) 2 .
F17A P16 F19B 60.4(8) . .
F18A P16 F19B 121.2(11) . 2
F18A P16 F19B 58.8(11) 2 2
F18B P16 F19B 87.7(9) 2 2
F18B P16 F19B 92.3(9) . 2
F19A P16 F19B 124.9(10) . 2
F19A P16 F19B 55.1(10) 2 2
F17B P16 F19B 86.5(7) 2 2
F17B P16 F19B 93.5(7) . 2
F17A P16 F19B 60.4(8) 2 2
F17A P16 F19B 119.6(8) . 2
F19B P16 F19B 180.0(11) . 2
F17B F17A P16 75.1(16) . .
F17B F17A F19B 132(2) . .
P16 F17A F19B 59.8(6) . .
F18B F18A F19B 112.7(15) 2 .
F18B F18A P16 68.1(9) 2 .
F19B F18A P16 61.5(7) . .
F18B F18A F17B 97.5(16) 2 2
F19B F18A F17B 90.9(13) . 2
P16 F18A F17B 57.8(7) . 2
F18B F19A F19B 119.6(16) . .
F18B F19A P16 70.2(10) . .
F19B F19A P16 63.3(7) . .
F17A F17B P16 77.8(17) . .
F17A F17B F18A 123(2) . 2
P16 F17B F18A 57.3(6) . 2
F19A F18B F18A 137.6(16) . 2
F19A F18B P16 70.2(10) . .
F18A F18B P16 67.9(8) 2 .
F19A F19B F18A 101.8(11) . .
F19A F19B P16 61.6(7) . .
F18A F19B P16 59.8(6) . .
F19A F19B F17A 98.1(9) . .
F18A F19B F17A 93.0(10) . .
P16 F19B F17A 59.8(6) . .

loop_
_geom_bond_atom_site_label_1
_geom_bond_atom_site_label_2
_geom_bond_distance
_geom_bond_site_symmetry_2
S3 C7 1.734(4) .
S3 C1 1.742(4) .
S4 C8 1.717(5) .
S4 C2 1.735(4) .
S5 C9 1.735(4) .
S5 C1 1.739(3) .
S6 C10 1.728(5) .
S6 C2 1.735(4) .
O11 C7 1.362(4) .
O11 C13A 1.436(7) .
O11 C13B 1.524(14) .
O12 C9 1.356(4) .
O12 C14B 1.411(14) .
O12 C14A 1.457(8) .
C1 C2 1.366(6) .
C7 C9 1.336(5) .
C8 C10 1.355(7) .
C13A C14A 1.550(13) .
C13B C14B 1.43(2) .
P16 F18A 1.500(10) .
P16 F18A 1.500(10) 2
P16 F18B 1.502(9) 2
P16 F18B 1.502(9) .
P16 F19A 1.503(11) .
P16 F19A 1.503(11) 2
P16 F17B 1.508(10) 2
P16 F17B 1.508(10) .
P16 F17A 1.525(12) 2
P16 F17A 1.525(12) .
P16 F19B 1.526(6) .
P16 F19B 1.526(6) 2
F17A F17B 0.71(3) .
F17A F19B 1.54(2) .
F18A F18B 1.13(2) 2
F18A F19B 1.49(3) .
F18A F17B 1.61(2) 2
F19A F18B 1.02(3) .
F19A F19B 1.40(2) .
F17B F18A 1.61(2) 2
F18B F18A 1.13(2) 2

loop_
_geom_torsion_atom_site_label_1
_geom_torsion_atom_site_label_2
_geom_torsion_atom_site_label_3
_geom_torsion_atom_site_label_4
_geom_torsion
_geom_torsion_site_symmetry_1
_geom_torsion_site_symmetry_4
C9 S5 C1 C2 -173.9(3) . .
C9 S5 C1 S3 4.6(2) . .
C7 S3 C1 C2 174.6(3) . .
C7 S3 C1 S5 -3.9(2) . .
S5 C1 C2 S4 179.51(16) . .
S3 C1 C2 S4 1.0(4) . .
S5 C1 C2 S6 -0.4(4) . .
S3 C1 C2 S6 -178.82(16) . .
C8 S4 C2 C1 179.8(3) . .
C8 S4 C2 S6 -0.4(2) . .
C10 S6 C2 C1 179.9(3) . .
C10 S6 C2 S4 0.1(2) . .
C13A O11 C7 C9 -21.1(6) . .
C13B O11 C7 C9 12.8(8) . .
C13A O11 C7 S3 157.5(4) . .
C13B O11 C7 S3 -168.6(7) . .
C1 S3 C7 C9 1.2(3) . .
C1 S3 C7 O11 -177.5(3) . .
C2 S4 C8 C10 0.6(3) . .
O11 C7 C9 O12 -0.3(6) . .
S3 C7 C9 O12 -178.9(3) . .
O11 C7 C9 S5 -179.6(3) . .
S3 C7 C9 S5 1.9(4) . .
C14B O12 C9 C7 12.1(10) . .
C14A O12 C9 C7 -11.2(7) . .
C14B O12 C9 S5 -168.6(9) . .
C14A O12 C9 S5 168.0(5) . .
C1 S5 C9 C7 -3.8(3) . .
C1 S5 C9 O12 176.8(3) . .
S4 C8 C10 S6 -0.7(5) . .
C2 S6 C10 C8 0.4(4) . .
C7 O11 C13A C14A 49.6(8) . .
C13B O11 C13A C14A -45.9(12) . .
C9 O12 C14A C13A 41.0(8) . .
C14B O12 C14A C13A -58(2) . .
O11 C13A C14A O12 -62.3(9) . .
C7 O11 C13B C14B -37.1(16) . .
C13A O11 C13B C14B 59.8(15) . .
C9 O12 C14B C13B -38.0(18) . .
C14A O12 C14B C13B 52(2) . .
O11 C13B C14B O12 52(2) . .
F18A P16 F17A F17B 147(3) . .
F18A P16 F17A F17B -33(3) 2 .
F18B P16 F17A F17B 103(3) 2 .
F18B P16 F17A F17B -77(3) . .
F19A P16 F17A F17B -117(3) . .
F19A P16 F17A F17B 63(3) 2 .
F17B P16 F17A F17B 180.000(1) 2 .
F17A P16 F17A F17B -26(100) 2 .
F19B P16 F17A F17B -162(3) . .
F19B P16 F17A F17B 18(3) 2 .
F18A P16 F17A F19B -51.3(11) . .
F18A P16 F17A F19B 128.7(11) 2 .
F18B P16 F17A F19B -94.9(12) 2 .
F18B P16 F17A F19B 85.1(12) . .
F19A P16 F17A F19B 45.4(10) . .
F19A P16 F17A F19B -134.6(10) 2 .
F17B P16 F17A F19B -18(3) 2 .
F17B P16 F17A F19B 162(3) . .
F17A P16 F17A F19B 137(96) 2 .
F19B P16 F17A F19B 180.0 2 .
F18A P16 F18A F18B -81(100) 2 2
F18B P16 F18A F18B 180.000(1) . 2
F19A P16 F18A F18B -175.9(16) . 2
F19A P16 F18A F18B 4.1(16) 2 2
F17B P16 F18A F18B 114.9(18) 2 2
F17B P16 F18A F18B -65.1(18) . 2
F17A P16 F18A F18B 98.7(14) 2 2
F17A P16 F18A F18B -81.3(14) . 2
F19B P16 F18A F18B -133.8(16) . 2
F19B P16 F18A F18B 46.2(16) 2 2
F18A P16 F18A F19B 53(100) 2 .
F18B P16 F18A F19B 133.8(16) 2 .
F18B P16 F18A F19B -46.2(16) . .
F19A P16 F18A F19B -42.0(11) . .
F19A P16 F18A F19B 138.0(11) 2 .
F17B P16 F18A F19B -111.3(12) 2 .
F17B P16 F18A F19B 68.7(12) . .
F17A P16 F18A F19B -127.4(9) 2 .
F17A P16 F18A F19B 52.6(9) . .
F19B P16 F18A F19B 180.0 2 .
F18A P16 F18A F17B 164(100) 2 2
F18B P16 F18A F17B -114.9(18) 2 2
F18B P16 F18A F17B 65.1(18) . 2
F19A P16 F18A F17B 69.3(11) . 2
F19A P16 F18A F17B -110.7(11) 2 2
F17B P16 F18A F17B 180.0 . 2
F17A P16 F18A F17B -16.1(14) 2 2
F17A P16 F18A F17B 163.9(14) . 2
F19B P16 F18A F17B 111.3(12) . 2
F19B P16 F18A F17B -68.7(12) 2 2
F18A P16 F19A F18B -175.5(17) . .
F18A P16 F19A F18B 4.5(17) 2 .
F18B P16 F19A F18B 180.000(3) 2 .
F19A P16 F19A F18B 67(39) 2 .
F17B P16 F19A F18B -113.8(18) 2 .
F17B P16 F19A F18B 66.2(18) . .
F17A P16 F19A F18B -88.8(16) 2 .
F17A P16 F19A F18B 91.2(16) . .
F19B P16 F19A F18B 140.2(17) . .
F19B P16 F19A F18B -39.8(17) 2 .
F18A P16 F19A F19B 44.3(11) . .
F18A P16 F19A F19B -135.7(11) 2 .
F18B P16 F19A F19B 39.8(17) 2 .
F18B P16 F19A F19B -140.2(17) . .
F19A P16 F19A F19B -73(39) 2 .
F17B P16 F19A F19B 105.9(11) 2 .
F17B P16 F19A F19B -74.1(11) . .
F17A P16 F19A F19B 130.9(10) 2 .
F17A P16 F19A F19B -49.1(10) . .
F19B P16 F19A F19B 180.0 2 .
F19B F17A F17B P16 -21(3) . .
P16 F17A F17B F18A 37(2) . 2
F19B F17A F17B F18A 17(6) . 2
F18A P16 F17B F17A -37(3) . .
F18A P16 F17B F17A 143(3) 2 .
F18B P16 F17B F17A -77(3) 2 .
F18B P16 F17B F17A 103(3) . .
F19A P16 F17B F17A 68(3) . .
F19A P16 F17B F17A -112(3) 2 .
F17B P16 F17B F17A 89(16) 2 .
F17A P16 F17B F17A 180.000(1) 2 .
F19B P16 F17B F17A 16(3) . .
F19B P16 F17B F17A -164(3) 2 .
F18A P16 F17B F18A 180.0 . 2
F18B P16 F17B F18A 140.8(12) 2 2
F18B P16 F17B F18A -39.2(12) . 2
F19A P16 F17B F18A -74.8(15) . 2
F19A P16 F17B F18A 105.2(15) 2 2
F17B P16 F17B F18A -53(16) 2 2
F17A P16 F17B F18A 37(3) 2 2
F17A P16 F17B F18A -143(3) . 2
F19B P16 F17B F18A -127.0(13) . 2
F19B P16 F17B F18A 53.0(13) 2 2
F19B F19A F18B F18A 32(4) . 2
P16 F19A F18B F18A -9(3) . 2
F19B F19A F18B P16 41.1(14) . .
F18A P16 F18B F19A 6(2) . .
F18A P16 F18B F19A -174(2) 2 .
F18B P16 F18B F19A -113(100) 2 .
F19A P16 F18B F19A 180.0 2 .
F17B P16 F18B F19A 61.8(16) 2 .
F17B P16 F18B F19A -118.2(16) . .
F17A P16 F18B F19A 88.2(18) 2 .
F17A P16 F18B F19A -91.8(18) . .
F19B P16 F18B F19A -31.7(16) . .
F19B P16 F18B F19A 148.3(16) 2 .
F18A P16 F18B F18A 180.0 . 2
F18B P16 F18B F18A 60(100) 2 2
F19A P16 F18B F18A 174(2) . 2
F19A P16 F18B F18A -6(2) 2 2
F17B P16 F18B F18A -124.7(15) 2 2
F17B P16 F18B F18A 55.3(15) . 2
F17A P16 F18B F18A -98.3(16) 2 2
F17A P16 F18B F18A 81.7(16) . 2
F19B P16 F18B F18A 141.9(15) . 2
F19B P16 F18B F18A -38.1(15) 2 2
F18B F19A F19B F18A -90(2) . .
P16 F19A F19B F18A -45.7(9) . .
F18B F19A F19B P16 -43.8(17) . .
F18B F19A F19B F17A 5(2) . .
P16 F19A F19B F17A 49.1(8) . .
F18B F18A F19B F19A 93.3(17) 2 .
P16 F18A F19B F19A 46.8(9) . .
F17B F18A F19B F19A -5.2(13) 2 .
F18B F18A F19B P16 46.5(13) 2 .
F17B F18A F19B P16 -52.0(7) 2 .
F18B F18A F19B F17A -5.6(17) 2 .
P16 F18A F19B F17A -52.1(7) . .
F17B F18A F19B F17A -104.1(11) 2 .
F18A P16 F19B F19A -125.8(13) . .
F18A P16 F19B F19A 54.2(13) 2 .
F18B P16 F19B F19A -155.9(11) 2 .
F18B P16 F19B F19A 24.1(11) . .
F19A P16 F19B F19A 180.0 2 .
F17B P16 F19B F19A -68.1(12) 2 .
F17B P16 F19B F19A 111.9(12) . .
F17A P16 F19B F19A -60.0(11) 2 .
F17A P16 F19B F19A 120.0(11) . .
F19B P16 F19B F19A 72(10) 2 .
F18A P16 F19B F18A 180.0 2 .
F18B P16 F19B F18A -30.1(10) 2 .
F18B P16 F19B F18A 149.9(10) . .
F19A P16 F19B F18A 125.8(13) . .
F19A P16 F19B F18A -54.2(13) 2 .
F17B P16 F19B F18A 57.7(12) 2 .
F17B P16 F19B F18A -122.3(12) . .
F17A P16 F19B F18A 65.8(12) 2 .
F17A P16 F19B F18A -114.2(12) . .
F19B P16 F19B F18A -162(10) 2 .
F18A P16 F19B F17A 114.2(12) . .
F18A P16 F19B F17A -65.8(12) 2 .
F18B P16 F19B F17A 84.1(10) 2 .
F18B P16 F19B F17A -95.9(10) . .
F19A P16 F19B F17A -120.0(11) . .
F19A P16 F19B F17A 60.0(11) 2 .
F17B P16 F19B F17A 171.9(14) 2 .
F17B P16 F19B F17A -8.1(14) . .
F17A P16 F19B F17A 180.0 2 .
F19B P16 F19B F17A -48(10) 2 .
F17B F17A F19B F19A -27(4) . .
P16 F17A F19B F19A -50.3(9) . .
F17B F17A F19B F18A 76(4) . .
P16 F17A F19B F18A 52.1(7) . .
F17B F17A F19B P16 23(4) . .
